data_9012398
loop_
_publ_author_name
'Mikenda, W.'
'Pertlik, F.'
'Povondra, P.'
'Ulrych, J.'

_publ_section_title
;On zeophyllite from Radejcin, Ceske stredohori Mts.: X-ray and
 IR-investigations Locality: Alter Berg, Radzein Note: z-coordinate of Si2 was
 changed from 0.70304 to 0.07304 to match reported bond lengths
;
_journal_name_full 'Mineralogy and Petrology'
_journal_page_first 199
_journal_page_last 209
_journal_paper_doi 10.1007/BF01172484
_journal_volume 61
_journal_year 1997
_chemical_compound_source 'Alter Berg, Radzein'
_chemical_formula_sum 'Ca13 F10 H12 O34 Si10'
_chemical_name_mineral Zeophyllite
_space_group_IT_number 148
_symmetry_space_group_name_Hall '-R 3'
_symmetry_space_group_name_H-M 'R -3 :H'
_cell_angle_alpha 90
_cell_angle_beta 90
_cell_angle_gamma 120
_cell_formula_units_Z 3
_cell_length_a 9.377
_cell_length_b 9.377
_cell_length_c 36.57
_cell_volume 2784.732
_database_code_amcsd 0014639
_exptl_crystal_density_diffrn 2.769
_cod_original_sg_symbol_H-M 'R -3'
_cod_original_formula_sum 'Ca13 Si10 O34 F10 H12'
_cod_database_code 9012398

loop_
_space_group_symop_operation_xyz
x,y,z
2/3+x,1/3+y,1/3+z
1/3+x,2/3+y,2/3+z
y,-x+y,-z
2/3+y,1/3-x+y,1/3-z
1/3+y,2/3-x+y,2/3-z
-x+y,-x,z
2/3-x+y,1/3-x,1/3+z
1/3-x+y,2/3-x,2/3+z
-x,-y,-z
2/3-x,1/3-y,1/3-z
1/3-x,2/3-y,2/3-z
-y,x-y,z
2/3-y,1/3+x-y,1/3+z
1/3-y,2/3+x-y,2/3+z
x-y,x,-z
2/3+x-y,1/3+x,1/3-z
1/3+x-y,2/3+x,2/3-z

loop_
_atom_site_aniso_label
_atom_site_aniso_U_11
_atom_site_aniso_U_22
_atom_site_aniso_U_33
_atom_site_aniso_U_12
_atom_site_aniso_U_13
_atom_site_aniso_U_23
Ca1 0.01470 0.01470 0.01590 0.00000 0.00000 0.00730
Ca2 0.01040 0.01050 0.01550 0.00030 0.00010 0.00270
Ca3 0.01290 0.01480 0.01790 -0.00020 -0.00030 0.00360
Si1 0.01680 0.01680 0.01410 0.00000 0.00000 0.00840
Si2 0.00960 0.00990 0.01370 -0.00010 0.00010 0.00280
Si3 0.01330 0.01330 0.01200 0.00000 0.00000 0.00670
O1 0.03320 0.03320 0.02170 0.00000 0.00000 0.01660
O2 0.01350 0.01320 0.02070 -0.00030 0.00230 0.00380
O3 0.01020 0.01320 0.01600 -0.00060 0.00020 0.00270
O4 0.01260 0.01060 0.02390 -0.00050 -0.00090 0.00230
O5 0.01900 0.01900 0.01240 0.00000 0.00000 0.00950
O6 0.01370 0.00120 0.01450 0.00310 -0.00090 -0.00050
F1 0.01560 0.01410 0.01730 -0.00080 -0.00040 0.00440
F2 0.02030 0.02030 0.01910 0.00000 0.00000 0.01020
F3 0.03560 0.03560 0.02810 0.00000 0.00000 0.01780
O-h2 0.04820 0.05770 0.02890 0.00080 -0.00350 0.01910

loop_
_atom_site_label
_atom_site_fract_x
_atom_site_fract_y
_atom_site_fract_z
_atom_site_U_iso_or_equiv
_atom_site_type_symbol
_atom_site_attached_hydrogens
Ca1 0.00000 0.00000 0.00000 ? Ca 0
Ca2 0.14739 0.43212 0.01306 ? Ca 0
Ca3 0.35721 0.46172 0.09488 ? Ca 0
Si1 0.00000 0.00000 0.11682 ? Si 0
Si2 0.30188 0.08902 0.07304 ? Si 0
Si3 0.66667 0.33333 0.06523 ? Si 0
O1 0.00000 0.00000 0.16056 ? O 0
O2 0.18420 0.12900 0.09947 ? O 0
O3 0.48070 0.25880 0.08129 ? O 0
O4 0.07490 0.38110 0.08284 ? O 0
O5 0.66667 0.33333 0.02143 ? O 0
O6 0.25210 0.08020 0.03057 ? O 0
F1 0.38870 0.43880 0.03029 ? F 0
F2 0.33333 0.66667 0.05388 ? F 0
F3 0.33333 0.66667 0.12686 ? F 0
O-h2 0.46300 0.44660 0.15352 ? O 0
H1 0.37600 0.36300 0.16650 0.01500 H 0
H2 0.57600 0.46900 0.16040 0.01500 H 0

loop_
_cod_changelog_entry_id
_cod_changelog_entry_author
_cod_changelog_entry_date
_cod_changelog_entry_text
1
;cod-tools version 3.8.0
Id: cif_guess_AMCSD_atom_types 9581 2023-05-17 12:35:41Z saulius
;
2023-05-18T08:44:34+03:00
;Derived atom types and hydrogen counts
from atom names that follow the AMCSD naming convention
(Wat == water, O-H == hydroxyl).
;
2
;cod-tools version 3.10.1
Id: cif_fix_AMCSD_aniso_labels 10200 2024-08-01 14:09:44Z saulius
;
2024-08-02T12:21:47+03:00
;Changed the following '_atom_site_aniso_label' values:
'Oh2' -> 'O-h2'
;

loop_
_cod_related_entry_id
_cod_related_entry_database
_cod_related_entry_code
1 AMCSD 0014639
